data_4089561
loop_
_publ_author_name
'Gramigna, Kathryn M.'
'Oria, Jeremy V.'
'Mandell, Chelsea L.'
'Tiedemann, Margaret A.'
'Dougherty, William G.'
'Piro, Nicholas A.'
'Kassel, W. Scott'
'Chan, Benny C.'
'Diaconescu, Paula L.'
'Nataro, Chip'

_publ_section_title
;
 Palladium(II) and Platinum(II) Compounds of
 1,1&#x2032;-Bis(phosphino)metallocene (M = Fe, Ru) Ligands with
 Metal--Metal Interactions
;
_journal_issue 20
_journal_name_full Organometallics
_journal_page_first 5966
_journal_paper_doi 10.1021/om400494t
_journal_volume 32
_journal_year 2013
_chemical_formula_sum 'C53.5 H46 B2 Cl3 F8 Fe P3 Pd'
_chemical_formula_weight 1224.03
_space_group_crystal_system triclinic
_space_group_IT_number 2
_space_group_name_Hall '-P 1'
_space_group_name_H-M_alt 'P -1'
_atom_sites_solution_hydrogens geom
_audit_creation_method SHELXL-2012
_cell_angle_alpha 82.010(2)
_cell_angle_beta 74.594(2)
_cell_angle_gamma 89.467(2)
_cell_formula_units_Z 4
_cell_length_a 14.0149(6)
_cell_length_b 16.4196(8)
_cell_length_c 23.4016(11)
_cell_measurement_reflns_used 9797
_cell_measurement_temperature 120(2)
_cell_measurement_theta_max 30.35
_cell_measurement_theta_min 2.42
_cell_volume 5139.1(4)
_computing_cell_refinement 'Bruker SAINT'
_computing_data_collection 'Bruker APEX2'
_computing_data_reduction 'Bruker SAINT'
_computing_molecular_graphics 'Bruker SHELXTL'
_computing_publication_material 'Bruker SHELXTL'
_computing_structure_refinement 'SHELXL-2012 (Sheldrick, 2012)'
_computing_structure_solution 'SHELXS-97 (Sheldrick, 2008)'
_diffrn_ambient_temperature 120(2)
_diffrn_measured_fraction_theta_full 1.000
_diffrn_measured_fraction_theta_max 0.968
_diffrn_measurement_device_type 'Bruker APEX-II CCD'
_diffrn_measurement_method '\f and \w scans'
_diffrn_radiation_type MoK\a
_diffrn_radiation_wavelength 0.71073
_diffrn_reflns_av_R_equivalents 0.0419
_diffrn_reflns_av_unetI/netI 0.0626
_diffrn_reflns_Laue_measured_fraction_full 1.000
_diffrn_reflns_Laue_measured_fraction_max 0.968
_diffrn_reflns_limit_h_max 20
_diffrn_reflns_limit_h_min -20
_diffrn_reflns_limit_k_max 23
_diffrn_reflns_limit_k_min -23
_diffrn_reflns_limit_l_max 34
_diffrn_reflns_limit_l_min -34
_diffrn_reflns_number 96254
_diffrn_reflns_point_group_measured_fraction_full 1.000
_diffrn_reflns_point_group_measured_fraction_max 0.968
_diffrn_reflns_theta_full 25.242
_diffrn_reflns_theta_max 31.601
_diffrn_reflns_theta_min 1.441
_exptl_absorpt_coefficient_mu 0.948
_exptl_absorpt_correction_T_max 0.746
_exptl_absorpt_correction_T_min 0.685
_exptl_absorpt_correction_type multi-scan
_exptl_absorpt_process_details SADABS
_exptl_crystal_colour green
_exptl_crystal_density_diffrn 1.582
_exptl_crystal_description block
_exptl_crystal_F_000 2468
_exptl_crystal_size_max 0.200
_exptl_crystal_size_mid 0.100
_exptl_crystal_size_min 0.060
_refine_diff_density_max 1.017
_refine_diff_density_min -0.982
_refine_diff_density_rms 0.101
_refine_ls_extinction_method none
_refine_ls_goodness_of_fit_ref 1.023
_refine_ls_hydrogen_treatment constr
_refine_ls_matrix_type full
_refine_ls_number_parameters 1408
_refine_ls_number_reflns 33417
_refine_ls_number_restraints 183
_refine_ls_restrained_S_all 1.030
_refine_ls_R_factor_all 0.0746
_refine_ls_R_factor_gt 0.0446
_refine_ls_shift/su_max 0.002
_refine_ls_shift/su_mean 0.000
_refine_ls_structure_factor_coef Fsqd
_refine_ls_weighting_details
; 
 w=1/[\s^2^(Fo^2^)+(0.0447P)^2^+2.8890P] 
 where P=(Fo^2^+2Fc^2^)/3 
;
_refine_ls_weighting_scheme calc
_refine_ls_wR_factor_gt 0.0960
_refine_ls_wR_factor_ref 0.1083
_reflns_Friedel_coverage 0.000
_reflns_number_gt 23991
_reflns_number_total 33417
_reflns_threshold_expression 'I > 2\s(I)'
_cod_data_source_file om400494t_si_001.cif
_cod_data_source_block '[Pd(dppf)PPh3]'
_cod_original_formula_sum 'C53.50 H46 B2 Cl3 F8 Fe P3 Pd'
_cod_database_code 4089561
_shelx_space_group_comment
; 
The symmetry employed for this shelxl refinement is uniquely defined 
by the following loop, which should always be used as a source of 
symmetry information in preference to the above space-group names. 
They are only intended as comments. 
;
_shelx_estimated_absorpt_t_min 0.833
_shelx_estimated_absorpt_t_max 0.945
_shelxl_version_number 2012-9

loop_
_space_group_symop_operation_xyz
'x, y, z'
'-x, -y, -z'

loop_
_atom_site_label
_atom_site_type_symbol
_atom_site_fract_x
_atom_site_fract_y
_atom_site_fract_z
_atom_site_U_iso_or_equiv
_atom_site_adp_type
_atom_site_occupancy
_atom_site_site_symmetry_order
_atom_site_calc_flag
_atom_site_refinement_flags_posn
_atom_site_refinement_flags_adp
_atom_site_refinement_flags_occupancy
_atom_site_disorder_assembly
_atom_site_disorder_group
Fe1 Fe 0.88127(3) 0.54059(2) 0.20187(2) 0.01673(7) Uani 1 1 d . . . . .
Pd1 Pd 0.89208(2) 0.70795(2) 0.14122(2) 0.01378(4) Uani 1 1 d . . . . .
P1 P 0.97119(5) 0.63885(4) 0.06355(3) 0.01513(12) Uani 1 1 d . . . . .
P2 P 0.81314(5) 0.72927(4) 0.23650(3) 0.01665(12) Uani 1 1 d . . . . .
P3 P 0.90265(5) 0.83638(4) 0.08919(3) 0.01647(12) Uani 1 1 d . . . . .
C1 C 0.91603(18) 0.54556(14) 0.10814(10) 0.0180(5) Uani 1 1 d . . . . .
C2 C 0.9650(2) 0.48002(15) 0.13350(11) 0.0245(5) Uani 1 1 d . . . . .
H2A H 1.0381 0.4723 0.1238 0.029 Uiso 1 1 calc R U . . .
C3 C 0.8913(2) 0.42612(16) 0.17367(12) 0.0319(7) Uani 1 1 d . . . . .
H3A H 0.9039 0.3735 0.1974 0.038 Uiso 1 1 calc R U . . .
C4 C 0.7968(2) 0.45834(16) 0.17451(12) 0.0298(6) Uani 1 1 d . . . . .
H4A H 0.7317 0.4324 0.1986 0.036 Uiso 1 1 calc R U . . .
C5 C 0.81065(19) 0.53263(16) 0.13542(11) 0.0217(5) Uani 1 1 d . . . . .
H5A H 0.7572 0.5690 0.1266 0.026 Uiso 1 1 calc R U . . .
C6 C 0.85155(18) 0.62913(15) 0.26153(10) 0.0184(5) Uani 1 1 d . . . . .
C7 C 0.95291(19) 0.60271(16) 0.25173(11) 0.0213(5) Uani 1 1 d . . . . .
H7A H 1.0141 0.6386 0.2357 0.026 Uiso 1 1 calc R U . . .
C8 C 0.9487(2) 0.51740(17) 0.27138(12) 0.0251(5) Uani 1 1 d . . . . .
H8A H 1.0073 0.4821 0.2712 0.030 Uiso 1 1 calc R U . . .
C9 C 0.84872(19) 0.48956(16) 0.29059(11) 0.0222(5) Uani 1 1 d . . . . .
H9A H 0.8247 0.4317 0.3070 0.027 Uiso 1 1 calc R U . . .
C10 C 0.78824(18) 0.55779(15) 0.28388(10) 0.0195(5) Uani 1 1 d . . . . .
H10A H 0.7142 0.5566 0.2947 0.023 Uiso 1 1 calc R U . . .
C11 C 1.15868(19) 0.60184(15) -0.00461(12) 0.0228(5) Uani 1 1 d . . . . .
H11A H 1.1269 0.5894 -0.0337 0.027 Uiso 1 1 calc R U . . .
C12 C 1.2594(2) 0.59246(16) -0.01405(13) 0.0279(6) Uani 1 1 d . . . . .
H12A H 1.2968 0.5736 -0.0497 0.034 Uiso 1 1 calc R U . . .
C13 C 1.3063(2) 0.61034(16) 0.02803(13) 0.0286(6) Uani 1 1 d . . . . .
H13A H 1.3756 0.6033 0.0213 0.034 Uiso 1 1 calc R U . . .
C14 C 1.2525(2) 0.63843(17) 0.07980(13) 0.0267(6) Uani 1 1 d . . . . .
H14A H 1.2850 0.6510 0.1085 0.032 Uiso 1 1 calc R U . . .
C15 C 1.15123(18) 0.64823(15) 0.08994(11) 0.0208(5) Uani 1 1 d . . . . .
H15A H 1.1143 0.6675 0.1255 0.025 Uiso 1 1 calc R U . . .
C16 C 1.10351(18) 0.62967(14) 0.04763(10) 0.0173(5) Uani 1 1 d . . . . .
C17 C 0.8549(2) 0.61040(16) -0.01220(11) 0.0229(5) Uani 1 1 d . . . . .
H17A H 0.8196 0.5699 0.0192 0.028 Uiso 1 1 calc R U . . .
C18 C 0.8233(2) 0.62938(17) -0.06352(12) 0.0295(6) Uani 1 1 d . . . . .
H18A H 0.7666 0.6018 -0.0674 0.035 Uiso 1 1 calc R U . . .
C19 C 0.8742(3) 0.68838(18) -0.10904(13) 0.0355(7) Uani 1 1 d . . . . .
H19A H 0.8515 0.7022 -0.1439 0.043 Uiso 1 1 calc R U . . .
C20 C 0.9581(2) 0.72744(16) -0.10427(12) 0.0310(6) Uani 1 1 d . . . . .
H20A H 0.9935 0.7673 -0.1361 0.037 Uiso 1 1 calc R U . . .
C21 C 0.9907(2) 0.70862(15) -0.05337(11) 0.0237(5) Uani 1 1 d . . . . .
H21A H 1.0486 0.7351 -0.0502 0.028 Uiso 1 1 calc R U . . .
C22 C 0.93796(19) 0.65030(14) -0.00637(10) 0.0188(5) Uani 1 1 d . . . . .
C23 C 0.9540(2) 0.80782(18) 0.27483(14) 0.0332(7) Uani 1 1 d . . . . .
H23A H 0.9977 0.7678 0.2577 0.040 Uiso 1 1 calc R U . . .
C24 C 0.9893(3) 0.8686(2) 0.30017(16) 0.0418(8) Uani 1 1 d . . . . .
H24A H 1.0569 0.8699 0.3006 0.050 Uiso 1 1 calc R U . . .
C25 C 0.9264(3) 0.92698(18) 0.32481(14) 0.0376(7) Uani 1 1 d . . . . .
H25A H 0.9505 0.9685 0.3424 0.045 Uiso 1 1 calc R U . . .
C26 C 0.8293(3) 0.92510(18) 0.32393(14) 0.0369(7) Uani 1 1 d . . . . .
H26A H 0.7863 0.9658 0.3407 0.044 Uiso 1 1 calc R U . . .
C27 C 0.7925(2) 0.86446(17) 0.29890(12) 0.0296(6) Uani 1 1 d . . . . .
H27A H 0.7249 0.8635 0.2986 0.036 Uiso 1 1 calc R U . . .
C28 C 0.85594(19) 0.80514(15) 0.27434(11) 0.0213(5) Uani 1 1 d . . . . .
C29 C 0.6259(2) 0.71918(17) 0.31849(12) 0.0254(5) Uani 1 1 d . . . . .
H29A H 0.6592 0.7233 0.3485 0.031 Uiso 1 1 calc R U . . .
C30 C 0.5239(2) 0.70888(18) 0.33404(13) 0.0302(6) Uani 1 1 d . . . . .
H30A H 0.4872 0.7057 0.3748 0.036 Uiso 1 1 calc R U . . .
C31 C 0.4753(2) 0.70316(17) 0.29030(13) 0.0293(6) Uani 1 1 d . . . . .
H31A H 0.4053 0.6964 0.3012 0.035 Uiso 1 1 calc R U . . .
C32 C 0.5279(2) 0.70727(17) 0.23100(13) 0.0290(6) Uani 1 1 d . . . . .
H32A H 0.4943 0.7032 0.2012 0.035 Uiso 1 1 calc R U . . .
C33 C 0.63042(19) 0.71740(16) 0.21514(12) 0.0234(5) Uani 1 1 d . . . . .
H33A H 0.6668 0.7201 0.1744 0.028 Uiso 1 1 calc R U . . .
C34 C 0.67995(18) 0.72355(14) 0.25870(11) 0.0187(5) Uani 1 1 d . . . . .
C35 C 1.0684(2) 0.87714(15) -0.01039(12) 0.0256(6) Uani 1 1 d . . . . .
H35A H 1.0238 0.8832 -0.0349 0.031 Uiso 1 1 calc R U . . .
C36 C 1.1691(2) 0.88613(16) -0.03617(14) 0.0323(7) Uani 1 1 d . . . . .
H36A H 1.1934 0.8976 -0.0785 0.039 Uiso 1 1 calc R U . . .
C37 C 1.2346(2) 0.87874(17) -0.00133(15) 0.0354(7) Uani 1 1 d . . . . .
H37A H 1.3037 0.8862 -0.0196 0.042 Uiso 1 1 calc R U . . .
C38 C 1.2001(2) 0.86039(16) 0.06074(14) 0.0318(6) Uani 1 1 d . . . . .
H38A H 1.2454 0.8550 0.0848 0.038 Uiso 1 1 calc R U . . .
C39 C 1.09955(19) 0.85011(15) 0.08708(13) 0.0242(5) Uani 1 1 d . . . . .
H39A H 1.0758 0.8369 0.1293 0.029 Uiso 1 1 calc R U . . .
C40 C 1.03205(19) 0.85905(14) 0.05177(11) 0.0206(5) Uani 1 1 d . . . . .
C41 C 0.9198(2) 0.97271(16) 0.14808(13) 0.0287(6) Uani 1 1 d . . . . .
H41A H 0.9895 0.9674 0.1355 0.034 Uiso 1 1 calc R U . . .
C42 C 0.8795(3) 1.03414(18) 0.18213(14) 0.0405(8) Uani 1 1 d . . . . .
H42A H 0.9220 1.0706 0.1928 0.049 Uiso 1 1 calc R U . . .
C43 C 0.7785(3) 1.04210(19) 0.20028(14) 0.0426(8) Uani 1 1 d . . . . .
H43A H 0.7514 1.0840 0.2235 0.051 Uiso 1 1 calc R U . . .
C44 C 0.7160(3) 0.98910(19) 0.18473(13) 0.0379(7) Uani 1 1 d . . . . .
H44A H 0.6463 0.9952 0.1970 0.045 Uiso 1 1 calc R U . . .
C45 C 0.7552(2) 0.92717(17) 0.15131(12) 0.0288(6) Uani 1 1 d . . . . .
H45A H 0.7125 0.8903 0.1412 0.035 Uiso 1 1 calc R U . . .
C46 C 0.8576(2) 0.91922(14) 0.13255(11) 0.0218(5) Uani 1 1 d . . . . .
C47 C 0.76930(18) 0.78238(15) 0.03301(11) 0.0219(5) Uani 1 1 d . . . . .
H47A H 0.7627 0.7340 0.0614 0.026 Uiso 1 1 calc R U . . .
C48 C 0.7148(2) 0.78903(17) -0.00912(13) 0.0288(6) Uani 1 1 d . . . . .
H48A H 0.6711 0.7454 -0.0096 0.035 Uiso 1 1 calc R U . . .
C49 C 0.7245(2) 0.85955(18) -0.05024(13) 0.0342(7) Uani 1 1 d . . . . .
H49A H 0.6882 0.8639 -0.0795 0.041 Uiso 1 1 calc R U . . .
C50 C 0.7867(2) 0.92378(17) -0.04914(13) 0.0335(7) Uani 1 1 d . . . . .
H50A H 0.7926 0.9722 -0.0774 0.040 Uiso 1 1 calc R U . . .
C51 C 0.8403(2) 0.91794(15) -0.00722(12) 0.0261(6) Uani 1 1 d . . . . .
H51A H 0.8820 0.9627 -0.0061 0.031 Uiso 1 1 calc R U . . .
C52 C 0.83330(18) 0.84593(14) 0.03380(11) 0.0185(5) Uani 1 1 d . . . . .
Fe2 Fe 0.68169(3) 0.57793(2) 0.75124(2) 0.01664(7) Uani 1 1 d . . . . .
Pd2 Pd 0.70504(2) 0.72755(2) 0.66710(2) 0.01677(4) Uani 1 1 d . . . . .
P4 P 0.77182(5) 0.62926(4) 0.60678(3) 0.01799(12) Uani 1 1 d . . . . .
P5 P 0.64220(5) 0.77461(4) 0.75633(3) 0.02112(13) Uani 1 1 d . . . . .
P6 P 0.72358(5) 0.84694(4) 0.60140(3) 0.02336(14) Uani 1 1 d . . . . .
C53 C 0.70126(18) 0.55341(15) 0.66423(11) 0.0191(5) Uani 1 1 d . . . . .
C54 C 0.7337(2) 0.48638(15) 0.69913(11) 0.0237(5) Uani 1 1 d . . . . .
H54A H 0.8018 0.4639 0.6909 0.028 Uiso 1 1 calc R U . . .
C55 C 0.6513(2) 0.45621(15) 0.74702(12) 0.0252(5) Uani 1 1 d . . . . .
H55A H 0.6518 0.4089 0.7788 0.030 Uiso 1 1 calc R U . . .
C56 C 0.5682(2) 0.50385(16) 0.74275(12) 0.0259(6) Uani 1 1 d . . . . .
H56A H 0.5003 0.4959 0.7708 0.031 Uiso 1 1 calc R U . . .
C57 C 0.59779(19) 0.56413(16) 0.69208(11) 0.0222(5) Uani 1 1 d . . . . .
H57A H 0.5546 0.6065 0.6776 0.027 Uiso 1 1 calc R U . . .
C58 C 0.68204(18) 0.68260(15) 0.79272(11) 0.0195(5) Uani 1 1 d . . . . .
C59 C 0.78034(19) 0.64989(17) 0.77498(11) 0.0243(5) Uani 1 1 d . . . . .
H59A H 0.8404 0.6798 0.7472 0.029 Uiso 1 1 calc R U . . .
C60 C 0.7767(2) 0.56954(17) 0.80571(12) 0.0265(6) Uani 1 1 d . . . . .
H60A H 0.8339 0.5320 0.8030 0.032 Uiso 1 1 calc R U . . .
C61 C 0.6785(2) 0.55039(16) 0.84061(11) 0.0239(5) Uani 1 1 d . . . . .
H61A H 0.6547 0.4970 0.8667 0.029 Uiso 1 1 calc R U . . .
C62 C 0.61939(19) 0.61912(15) 0.83233(11) 0.0208(5) Uani 1 1 d . . . . .
H62A H 0.5470 0.6230 0.8516 0.025 Uiso 1 1 calc R U . . .
C63 C 0.9399(2) 0.53824(17) 0.57539(13) 0.0291(6) Uani 1 1 d . . . . .
H63A H 0.8982 0.4996 0.5661 0.035 Uiso 1 1 calc R U . . .
C64 C 1.0403(2) 0.5241(2) 0.56707(14) 0.0351(7) Uani 1 1 d . . . . .
H64A H 1.0669 0.4750 0.5527 0.042 Uiso 1 1 calc R U . . .
C65 C 1.1014(2) 0.58034(19) 0.57939(12) 0.0316(6) Uani 1 1 d . . . . .
H65A H 1.1701 0.5706 0.5727 0.038 Uiso 1 1 calc R U . . .
C66 C 1.0633(2) 0.65062(19) 0.60131(13) 0.0324(6) Uani 1 1 d . . . . .
H66A H 1.1056 0.6892 0.6101 0.039 Uiso 1 1 calc R U . . .
C67 C 0.9626(2) 0.66518(17) 0.61069(12) 0.0267(6) Uani 1 1 d . . . . .
H67A H 0.9362 0.7135 0.6263 0.032 Uiso 1 1 calc R U . . .
C68 C 0.90099(18) 0.60948(15) 0.59738(11) 0.0209(5) Uani 1 1 d . . . . .
C69 C 0.6699(2) 0.55895(17) 0.53804(12) 0.0268(6) Uani 1 1 d . . . . .
H69A H 0.6306 0.5304 0.5747 0.032 Uiso 1 1 calc R U . . .
C70 C 0.6514(2) 0.5469(2) 0.48402(13) 0.0355(7) Uani 1 1 d . . . . .
H70A H 0.6003 0.5095 0.4837 0.043 Uiso 1 1 calc R U . . .
C71 C 0.7080(2) 0.5898(2) 0.43095(13) 0.0380(7) Uani 1 1 d . . . . .
H71A H 0.6957 0.5815 0.3942 0.046 Uiso 1 1 calc R U . . .
C72 C 0.7820(2) 0.6443(2) 0.43079(12) 0.0353(7) Uani 1 1 d . . . . .
H72A H 0.8199 0.6738 0.3940 0.042 Uiso 1 1 calc R U . . .
C73 C 0.8014(2) 0.65640(17) 0.48416(12) 0.0270(6) Uani 1 1 d . . . . .
H73A H 0.8523 0.6942 0.4842 0.032 Uiso 1 1 calc R U . . .
C74 C 0.74534(19) 0.61240(16) 0.53801(11) 0.0214(5) Uani 1 1 d . . . . .
C75 C 0.8004(3) 0.8649(2) 0.76684(14) 0.0476(9) Uani 1 1 d . . . . .
H75A H 0.8389 0.8200 0.7532 0.057 Uiso 1 1 calc R U . . .
C76 C 0.8455(4) 0.9334(3) 0.77810(18) 0.0745(16) Uani 1 1 d . . . . .
H76A H 0.9151 0.9346 0.7727 0.089 Uiso 1 1 calc R U . . .
C77 C 0.7926(6) 0.9982(3) 0.79654(19) 0.097(2) Uani 1 1 d . . . . .
H77A H 0.8252 1.0453 0.8030 0.116 Uiso 1 1 calc R U . . .
C78 C 0.6923(5) 0.9963(2) 0.80596(17) 0.0808(18) Uani 1 1 d . . . . .
H78A H 0.6554 1.0418 0.8198 0.097 Uiso 1 1 calc R U . . .
C79 C 0.6424(3) 0.92825(18) 0.79551(14) 0.0525(10) Uani 1 1 d . . . . .
H79A H 0.5726 0.9273 0.8019 0.063 Uiso 1 1 calc R U . . .
C80 C 0.6984(3) 0.86225(17) 0.77557(12) 0.0358(7) Uani 1 1 d . . . . .
C81 C 0.4684(2) 0.77812(18) 0.84764(13) 0.0358(7) Uani 1 1 d . . . . .
H81A H 0.5094 0.7894 0.8722 0.043 Uiso 1 1 calc R U . . .
C82 C 0.3671(3) 0.76716(19) 0.87167(15) 0.0449(9) Uani 1 1 d . . . . .
H82A H 0.3386 0.7698 0.9130 0.054 Uiso 1 1 calc R U . . .
C83 C 0.3078(3) 0.75239(19) 0.83549(17) 0.0462(9) Uani 1 1 d . . . . .
H83A H 0.2382 0.7459 0.8522 0.055 Uiso 1 1 calc R U . . .
C84 C 0.3471(2) 0.74688(18) 0.77585(16) 0.0392(8) Uani 1 1 d . . . . .
H84A H 0.3053 0.7364 0.7516 0.047 Uiso 1 1 calc R U . . .
C85 C 0.4492(2) 0.75688(16) 0.75129(14) 0.0302(6) Uani 1 1 d . . . . .
H85A H 0.4771 0.7530 0.7101 0.036 Uiso 1 1 calc R U . . .
C86 C 0.5102(2) 0.77256(15) 0.78688(12) 0.0255(6) Uani 1 1 d . . . . .
C87 C 0.8865(2) 0.87203(17) 0.50015(13) 0.0317(6) Uani 1 1 d . . . . .
H87A H 0.8411 0.8651 0.4773 0.038 Uiso 1 1 calc R U . . .
C88 C 0.9865(2) 0.88595(19) 0.47188(15) 0.0406(8) Uani 1 1 d . . . . .
H88A H 1.0092 0.8884 0.4296 0.049 Uiso 1 1 calc R U . . .
C89 C 1.0532(2) 0.89624(19) 0.50452(16) 0.0434(8) Uani 1 1 d . . . . .
H89A H 1.1213 0.9067 0.4847 0.052 Uiso 1 1 calc R U . . .
C90 C 1.0210(2) 0.89130(19) 0.56574(16) 0.0432(8) Uani 1 1 d . . . . .
H90A H 1.0671 0.8977 0.5882 0.052 Uiso 1 1 calc R U . . .
C91 C 0.9218(2) 0.87706(18) 0.59473(14) 0.0358(7) Uani 1 1 d . . . . .
H91A H 0.9002 0.8732 0.6371 0.043 Uiso 1 1 calc R U . . .
C92 C 0.8527(2) 0.86822(16) 0.56228(12) 0.0268(6) Uani 1 1 d . . . . .
C93 C 0.6101(2) 0.77690(17) 0.53821(13) 0.0272(6) Uani 1 1 d . . . . .
H93A H 0.6112 0.7275 0.5645 0.033 Uiso 1 1 calc R U . . .
C94 C 0.5611(2) 0.7777(2) 0.49372(14) 0.0370(7) Uani 1 1 d . . . . .
H94A H 0.5297 0.7288 0.4893 0.044 Uiso 1 1 calc R U . . .
C95 C 0.5580(3) 0.8493(2) 0.45618(15) 0.0453(8) Uani 1 1 d . . . . .
H95A H 0.5250 0.8498 0.4255 0.054 Uiso 1 1 calc R U . . .
C96 C 0.6028(3) 0.9205(2) 0.46292(15) 0.0493(9) Uani 1 1 d . . . . .
H96A H 0.5992 0.9701 0.4374 0.059 Uiso 1 1 calc R U . . .
C97 C 0.6527(3) 0.92038(19) 0.50646(14) 0.0393(7) Uani 1 1 d . . . . .
H97A H 0.6837 0.9695 0.5107 0.047 Uiso 1 1 calc R U . . .
C98 C 0.6572(2) 0.84729(16) 0.54441(11) 0.0251(5) Uani 1 1 d . . . . .
C99 C 0.5751(3) 0.9447(2) 0.65255(14) 0.0454(9) Uani 1 1 d . . . . .
H99A H 0.5334 0.9015 0.6489 0.054 Uiso 1 1 calc R U . . .
C100 C 0.5338(4) 1.0140(2) 0.67630(16) 0.0669(13) Uani 1 1 d . . . . .
H10B H 0.4639 1.0183 0.6887 0.080 Uiso 1 1 calc R U . . .
C101 C 0.5946(5) 1.0770(2) 0.68192(18) 0.0811(18) Uani 1 1 d . . . . .
H10C H 0.5664 1.1246 0.6979 0.097 Uiso 1 1 calc R U . . .
C102 C 0.6954(5) 1.0704(2) 0.66442(17) 0.0720(15) Uani 1 1 d . . . . .
H10D H 0.7366 1.1133 0.6692 0.086 Uiso 1 1 calc R U . . .
C103 C 0.7387(3) 1.00224(18) 0.63980(14) 0.0486(9) Uani 1 1 d . . . . .
H10E H 0.8087 0.9989 0.6270 0.058 Uiso 1 1 calc R U . . .
C104 C 0.6777(3) 0.93865(16) 0.63409(12) 0.0337(7) Uani 1 1 d . . . . .
B1 B 0.2252(2) 0.7447(2) 0.22795(15) 0.0276(6) Uani 1 1 d . . . . .
F1 F 0.17894(16) 0.80497(14) 0.19906(10) 0.0648(6) Uani 1 1 d . . . . .
F2 F 0.22920(19) 0.76585(16) 0.28149(9) 0.0698(7) Uani 1 1 d . . . . .
F3 F 0.31859(13) 0.73503(12) 0.19293(9) 0.0500(5) Uani 1 1 d . . . . .
F4 F 0.17072(14) 0.67213(12) 0.23671(11) 0.0566(6) Uani 1 1 d . . . . .
B2 B 0.6056(3) 0.4078(3) 0.36556(18) 0.0270(8) Uani 0.859(4) 1 d D U P A 1
F5 F 0.6816(2) 0.39285(18) 0.39319(15) 0.0416(7) Uani 0.859(4) 1 d D U P A 1
F6 F 0.6399(4) 0.4090(3) 0.30427(14) 0.0457(9) Uani 0.859(4) 1 d D U P A 1
F7 F 0.56512(17) 0.48218(15) 0.37686(12) 0.0492(7) Uani 0.859(4) 1 d D U P A 1
F8 F 0.53375(17) 0.34504(16) 0.38680(13) 0.0515(8) Uani 0.859(4) 1 d D U P A 1
B2' B 0.6156(14) 0.3720(13) 0.3697(10) 0.042(4) Uani 0.141(4) 1 d D U P A 2
F5' F 0.7002(13) 0.3571(13) 0.3888(11) 0.060(5) Uani 0.141(4) 1 d D U P A 2
F6' F 0.646(3) 0.4203(19) 0.3137(10) 0.071(6) Uani 0.141(4) 1 d D U P A 2
F7' F 0.5460(11) 0.4147(12) 0.4065(7) 0.062(4) Uani 0.141(4) 1 d D U P A 2
F8' F 0.5759(13) 0.2982(11) 0.3627(7) 0.064(4) Uani 0.141(4) 1 d D U P A 2
B3 B 0.5640(2) 0.5815(2) 0.08804(15) 0.0287(7) Uani 1 1 d . . . . .
F9 F 0.63115(13) 0.63508(11) 0.09969(9) 0.0412(4) Uani 1 1 d . . . . .
F10 F 0.46938(12) 0.60826(11) 0.11130(9) 0.0441(5) Uani 1 1 d . . . . .
F11 F 0.57494(14) 0.50354(11) 0.11607(9) 0.0498(5) Uani 1 1 d . . . . .
F12 F 0.58451(18) 0.58332(16) 0.02720(9) 0.0674(7) Uani 1 1 d . . . . .
B4 B 1.0830(6) 0.7732(5) -0.2758(4) 0.0314(15) Uani 0.656(5) 1 d D U P B 1
F13 F 0.9945(7) 0.7276(5) -0.2577(5) 0.068(2) Uani 0.656(5) 1 d D U P B 1
F14 F 1.1053(4) 0.8002(3) -0.2285(2) 0.0579(14) Uani 0.656(5) 1 d D U P B 1
F15 F 1.1574(2) 0.7236(2) -0.30026(15) 0.0523(10) Uani 0.656(5) 1 d D U P B 1
F16 F 1.0713(5) 0.8372(4) -0.3152(3) 0.122(3) Uani 0.656(5) 1 d D U P B 1
B4' B 1.0643(11) 0.7812(9) -0.2713(7) 0.031(2) Uani 0.344(5) 1 d D U P B 2
F13' F 1.0060(13) 0.7101(9) -0.2573(7) 0.052(3) Uani 0.344(5) 1 d D U P B 2
F14' F 1.1312(7) 0.7729(6) -0.2387(4) 0.053(2) Uani 0.344(5) 1 d D U P B 2
F15' F 1.1096(10) 0.7987(7) -0.3301(3) 0.100(4) Uani 0.344(5) 1 d D U P B 2
F16' F 1.0057(6) 0.8426(6) -0.2523(5) 0.107(3) Uani 0.344(5) 1 d D U P B 2
C105 C 0.8237(3) 0.2826(2) 0.57600(19) 0.0614(11) Uani 1 1 d . . . . .
H10F H 0.8337 0.2556 0.5396 0.074 Uiso 1 1 calc R U . . .
H10G H 0.7936 0.2411 0.6111 0.074 Uiso 1 1 calc R U . . .
Cl1 Cl 0.74267(7) 0.36257(6) 0.57248(5) 0.0620(3) Uani 1 1 d . . . . .
Cl2 Cl 0.93832(8) 0.31541(7) 0.58170(7) 0.0827(4) Uani 1 1 d . . . . .
C106 C 0.6825(4) 1.1997(3) 0.4128(3) 0.0887(18) Uani 1 1 d . . . . .
H10H H 0.6267 1.2377 0.4201 0.106 Uiso 1 1 calc R U . . .
H10I H 0.7424 1.2321 0.3886 0.106 Uiso 1 1 calc R U . . .
Cl3 Cl 0.70225(10) 1.15620(9) 0.48278(9) 0.1091(6) Uani 1 1 d . . . . .
Cl4 Cl 0.65646(13) 1.12469(9) 0.37269(9) 0.1154(6) Uani 1 1 d . . . . .
C10A C 0.4864(4) 0.8049(4) 0.0776(3) 0.0678(14) Uani 0.762(3) 1 d D U P C 1
H10J H 0.5360 0.7632 0.0826 0.081 Uiso 0.762(3) 1 calc R U P C 1
H10K H 0.4240 0.7883 0.1087 0.081 Uiso 0.762(3) 1 calc R U P C 1
Cl5 Cl 0.46567(11) 0.80525(15) 0.00800(9) 0.1079(9) Uani 0.762(3) 1 d D U P C 1
Cl6 Cl 0.52924(17) 0.90253(13) 0.08910(12) 0.1118(9) Uani 0.762(3) 1 d D U P C 1
C10B C 0.4813(17) 0.8495(12) 0.1043(8) 0.102(4) Uani 0.238(3) 1 d D U P C 2
H10L H 0.5339 0.8102 0.0910 0.123 Uiso 0.238(3) 1 calc R U P C 2
H10M H 0.4182 0.8185 0.1238 0.123 Uiso 0.238(3) 1 calc R U P C 2
Cl5' Cl 0.5140(5) 0.9124(5) 0.1540(4) 0.123(3) Uani 0.238(3) 1 d D U P C 2
Cl6' Cl 0.4695(5) 0.9224(6) 0.0432(4) 0.134(3) Uani 0.238(3) 1 d D U P C 2

loop_
_atom_site_aniso_label
_atom_site_aniso_U_11
_atom_site_aniso_U_22
_atom_site_aniso_U_33
_atom_site_aniso_U_23
_atom_site_aniso_U_13
_atom_site_aniso_U_12
Fe1 0.01881(17) 0.01677(16) 0.01235(16) -0.00077(12) -0.00086(13) -0.00020(13)
Pd1 0.01573(8) 0.01486(8) 0.00973(8) -0.00218(6) -0.00139(6) 0.00030(6)
P1 0.0175(3) 0.0162(3) 0.0109(3) -0.0033(2) -0.0015(2) -0.0003(2)
P2 0.0175(3) 0.0200(3) 0.0114(3) -0.0037(2) -0.0013(2) 0.0012(2)
P3 0.0202(3) 0.0152(3) 0.0136(3) -0.0021(2) -0.0037(2) 0.0002(2)
C1 0.0218(12) 0.0170(11) 0.0137(11) -0.0030(9) -0.0020(9) -0.0011(9)
C2 0.0318(14) 0.0206(12) 0.0174(12) -0.0030(10) -0.0001(11) 0.0049(10)
C3 0.056(2) 0.0156(12) 0.0196(13) -0.0020(10) -0.0030(13) -0.0027(12)
C4 0.0399(16) 0.0256(13) 0.0205(13) -0.0046(11) -0.0006(12) -0.0138(12)
C5 0.0234(13) 0.0266(13) 0.0143(11) -0.0055(10) -0.0019(10) -0.0060(10)
C6 0.0211(12) 0.0238(12) 0.0094(10) -0.0023(9) -0.0028(9) 0.0004(9)
C7 0.0187(12) 0.0273(13) 0.0188(12) -0.0042(10) -0.0060(10) 0.0006(10)
C8 0.0257(14) 0.0311(14) 0.0199(13) -0.0020(11) -0.0094(11) 0.0061(11)
C9 0.0284(13) 0.0236(12) 0.0126(11) 0.0017(9) -0.0041(10) 0.0010(10)
C10 0.0201(12) 0.0240(12) 0.0120(11) -0.0016(9) -0.0003(9) 0.0009(9)
C11 0.0227(13) 0.0226(12) 0.0208(13) -0.0067(10) 0.0001(10) -0.0016(10)
C12 0.0237(13) 0.0260(13) 0.0277(14) -0.0054(11) 0.0048(11) 0.0016(10)
C13 0.0185(13) 0.0268(13) 0.0364(16) -0.0012(12) -0.0019(11) 0.0024(10)
C14 0.0220(13) 0.0307(14) 0.0301(15) -0.0025(11) -0.0124(11) 0.0014(11)
C15 0.0215(12) 0.0210(12) 0.0184(12) -0.0031(9) -0.0026(10) 0.0017(9)
C16 0.0198(12) 0.0148(10) 0.0152(11) -0.0018(9) -0.0014(9) 0.0000(9)
C17 0.0287(14) 0.0249(12) 0.0170(12) -0.0067(10) -0.0072(10) 0.0007(10)
C18 0.0384(16) 0.0313(14) 0.0270(14) -0.0146(12) -0.0176(13) 0.0065(12)
C19 0.060(2) 0.0329(15) 0.0200(14) -0.0087(12) -0.0196(14) 0.0101(14)
C20 0.0542(19) 0.0219(13) 0.0167(13) -0.0028(10) -0.0093(13) 0.0024(12)
C21 0.0333(14) 0.0207(12) 0.0154(12) -0.0052(9) -0.0024(10) 0.0002(10)
C22 0.0267(13) 0.0177(11) 0.0128(11) -0.0049(9) -0.0051(9) 0.0021(9)
C23 0.0294(15) 0.0334(15) 0.0398(17) -0.0159(13) -0.0088(13) 0.0003(12)
C24 0.0411(18) 0.0395(17) 0.053(2) -0.0173(16) -0.0215(16) -0.0029(14)
C25 0.059(2) 0.0290(15) 0.0309(16) -0.0129(13) -0.0188(15) -0.0026(14)
C26 0.053(2) 0.0308(15) 0.0291(16) -0.0143(13) -0.0105(14) 0.0084(14)
C27 0.0366(16) 0.0294(14) 0.0260(14) -0.0101(11) -0.0110(12) 0.0075(12)
C28 0.0292(14) 0.0205(12) 0.0132(11) -0.0041(9) -0.0031(10) 0.0000(10)
C29 0.0237(13) 0.0328(14) 0.0188(13) -0.0042(11) -0.0039(10) 0.0056(11)
C30 0.0248(14) 0.0377(15) 0.0231(14) -0.0064(12) 0.0035(11) 0.0035(11)
C31 0.0182(13) 0.0308(14) 0.0363(16) -0.0058(12) -0.0023(11) 0.0005(10)
C32 0.0237(14) 0.0340(15) 0.0308(15) -0.0040(12) -0.0097(12) -0.0041(11)
C33 0.0236(13) 0.0277(13) 0.0183(12) -0.0042(10) -0.0037(10) -0.0025(10)
C34 0.0195(12) 0.0194(11) 0.0157(11) -0.0034(9) -0.0018(9) 0.0031(9)
C35 0.0295(14) 0.0176(11) 0.0256(14) -0.0036(10) 0.0002(11) -0.0017(10)
C36 0.0348(16) 0.0228(13) 0.0306(15) -0.0058(11) 0.0078(12) -0.0018(11)
C37 0.0234(14) 0.0253(14) 0.0498(19) -0.0078(13) 0.0046(13) 0.0009(11)
C38 0.0213(14) 0.0251(13) 0.0479(19) -0.0049(13) -0.0075(13) -0.0002(11)
C39 0.0228(13) 0.0196(12) 0.0292(14) -0.0030(10) -0.0056(11) -0.0013(10)
C40 0.0236(13) 0.0132(10) 0.0230(13) -0.0019(9) -0.0027(10) -0.0028(9)
C41 0.0405(16) 0.0232(13) 0.0281(15) -0.0073(11) -0.0175(13) 0.0054(11)
C42 0.071(2) 0.0251(14) 0.0369(17) -0.0140(13) -0.0302(17) 0.0105(15)
C43 0.074(2) 0.0296(15) 0.0248(15) -0.0106(12) -0.0113(16) 0.0257(16)
C44 0.0454(19) 0.0372(16) 0.0237(15) -0.0047(13) 0.0030(13) 0.0158(14)
C45 0.0337(15) 0.0277(14) 0.0216(13) -0.0024(11) -0.0023(11) 0.0066(11)
C46 0.0329(14) 0.0151(11) 0.0171(12) -0.0013(9) -0.0068(10) 0.0038(10)
C47 0.0214(12) 0.0232(12) 0.0213(13) -0.0022(10) -0.0065(10) 0.0011(10)
C48 0.0300(15) 0.0280(14) 0.0332(15) -0.0053(12) -0.0160(12) 0.0009(11)
C49 0.0475(19) 0.0340(15) 0.0306(16) -0.0072(12) -0.0257(14) 0.0059(13)
C50 0.0520(19) 0.0231(13) 0.0304(16) -0.0007(11) -0.0215(14) 0.0030(12)
C51 0.0408(16) 0.0165(11) 0.0238(13) -0.0017(10) -0.0139(12) -0.0007(11)
C52 0.0220(12) 0.0184(11) 0.0159(11) -0.0041(9) -0.0059(9) 0.0025(9)
Fe2 0.01751(17) 0.01971(16) 0.01279(16) -0.00197(13) -0.00432(13) -0.00118(13)
Pd2 0.02032(9) 0.01725(8) 0.01144(8) -0.00230(6) -0.00183(7) -0.00026(7)
P4 0.0191(3) 0.0216(3) 0.0133(3) -0.0040(2) -0.0037(2) 0.0029(2)
P5 0.0292(4) 0.0193(3) 0.0133(3) -0.0048(2) -0.0017(3) -0.0022(3)
P6 0.0311(4) 0.0193(3) 0.0164(3) -0.0001(2) -0.0019(3) -0.0010(3)
C53 0.0234(12) 0.0211(11) 0.0138(11) -0.0060(9) -0.0047(9) -0.0004(9)
C54 0.0329(14) 0.0200(12) 0.0191(12) -0.0047(10) -0.0077(11) 0.0036(10)
C55 0.0372(15) 0.0186(12) 0.0205(13) -0.0018(10) -0.0095(11) -0.0040(10)
C56 0.0270(14) 0.0299(13) 0.0218(13) -0.0045(11) -0.0073(11) -0.0108(11)
C57 0.0219(13) 0.0276(13) 0.0202(12) -0.0066(10) -0.0090(10) -0.0022(10)
C58 0.0214(12) 0.0240(12) 0.0141(11) -0.0052(9) -0.0049(9) -0.0039(9)
C59 0.0205(13) 0.0351(14) 0.0189(12) -0.0063(11) -0.0066(10) -0.0064(10)
C60 0.0258(14) 0.0356(15) 0.0233(13) -0.0072(11) -0.0144(11) 0.0030(11)
C61 0.0326(14) 0.0266(13) 0.0136(12) -0.0003(10) -0.0094(10) -0.0015(11)
C62 0.0233(13) 0.0238(12) 0.0143(11) -0.0029(9) -0.0032(10) -0.0029(10)
C63 0.0252(14) 0.0323(14) 0.0341(16) -0.0151(12) -0.0102(12) 0.0057(11)
C64 0.0290(15) 0.0454(17) 0.0347(17) -0.0176(14) -0.0094(13) 0.0152(13)
C65 0.0215(14) 0.0515(18) 0.0212(14) -0.0032(13) -0.0061(11) 0.0052(12)
C66 0.0254(14) 0.0454(17) 0.0284(15) -0.0090(13) -0.0084(12) -0.0030(12)
C67 0.0255(14) 0.0298(14) 0.0248(14) -0.0069(11) -0.0053(11) 0.0014(11)
C68 0.0214(12) 0.0262(12) 0.0148(11) -0.0040(10) -0.0037(9) 0.0029(10)
C69 0.0294(14) 0.0330(14) 0.0202(13) -0.0086(11) -0.0082(11) 0.0042(11)
C70 0.0382(17) 0.0460(18) 0.0292(16) -0.0147(14) -0.0163(13) 0.0064(14)
C71 0.0441(18) 0.056(2) 0.0212(14) -0.0175(14) -0.0159(13) 0.0209(15)
C72 0.0388(17) 0.0509(19) 0.0146(13) -0.0030(12) -0.0056(12) 0.0147(14)
C73 0.0262(14) 0.0338(14) 0.0191(13) -0.0042(11) -0.0028(11) 0.0066(11)
C74 0.0240(13) 0.0272(13) 0.0150(11) -0.0068(10) -0.0069(10) 0.0096(10)
C75 0.076(3) 0.0403(18) 0.0294(16) 0.0089(14) -0.0249(17) -0.0340(17)
C76 0.123(4) 0.063(3) 0.045(2) 0.017(2) -0.045(3) -0.064(3)
C77 0.208(7) 0.049(3) 0.039(2) 0.0149(19) -0.051(3) -0.082(4)
C78 0.186(6) 0.0240(17) 0.0286(19) -0.0051(15) -0.020(3) -0.024(3)
C79 0.107(3) 0.0218(15) 0.0239(16) -0.0055(12) -0.0077(18) -0.0083(17)
C80 0.066(2) 0.0267(14) 0.0140(13) -0.0006(11) -0.0095(13) -0.0184(14)
C81 0.0454(18) 0.0298(15) 0.0268(15) -0.0076(12) 0.0011(13) 0.0091(13)
C82 0.051(2) 0.0315(16) 0.0361(18) -0.0045(14) 0.0155(16) 0.0112(14)
C83 0.0348(18) 0.0300(16) 0.061(2) -0.0038(15) 0.0082(17) 0.0069(13)
C84 0.0319(16) 0.0249(14) 0.055(2) -0.0029(14) -0.0033(15) 0.0044(12)
C85 0.0305(15) 0.0236(13) 0.0320(15) -0.0039(11) -0.0006(12) 0.0059(11)
C86 0.0312(14) 0.0196(12) 0.0212(13) -0.0047(10) 0.0018(11) 0.0048(10)
C87 0.0381(16) 0.0282(14) 0.0255(15) -0.0007(11) -0.0043(12) 0.0012(12)
C88 0.0416(18) 0.0382(17) 0.0308(17) 0.0055(13) 0.0045(14) -0.0006(14)
C89 0.0322(17) 0.0368(17) 0.051(2) 0.0068(15) -0.0002(15) -0.0028(13)
C90 0.0376(18) 0.0355(17) 0.055(2) 0.0097(15) -0.0169(16) -0.0123(14)
C91 0.0439(18) 0.0314(15) 0.0297(16) 0.0064(12) -0.0106(14) -0.0105(13)
C92 0.0336(15) 0.0198(12) 0.0233(13) 0.0031(10) -0.0045(11) -0.0031(10)
C93 0.0244(14) 0.0287(14) 0.0273(14) -0.0032(11) -0.0055(11) 0.0066(11)
C94 0.0318(16) 0.0469(18) 0.0363(17) -0.0100(14) -0.0144(14) 0.0066(14)
C95 0.047(2) 0.060(2) 0.0326(18) -0.0029(16) -0.0189(15) 0.0121(17)
C96 0.061(2) 0.049(2) 0.0324(18) 0.0130(15) -0.0137(17) 0.0151(18)
C97 0.052(2) 0.0305(15) 0.0310(16) 0.0073(13) -0.0106(15) 0.0025(14)
C98 0.0298(14) 0.0249(13) 0.0170(12) -0.0001(10) -0.0017(10) 0.0072(11)
C99 0.068(2) 0.0305(16) 0.0311(17) -0.0036(13) -0.0036(16) 0.0153(16)
C100 0.104(4) 0.051(2) 0.033(2) -0.0047(17) 0.002(2) 0.039(2)
C101 0.166(5) 0.032(2) 0.034(2) -0.0093(16) -0.006(3) 0.035(3)
C102 0.157(5) 0.0169(15) 0.032(2) -0.0002(14) -0.009(3) -0.005(2)
C103 0.090(3) 0.0242(15) 0.0250(16) 0.0009(12) -0.0057(17) -0.0096(16)
C104 0.059(2) 0.0176(12) 0.0190(13) 0.0002(10) -0.0024(13) 0.0027(12)
B1 0.0250(16) 0.0314(16) 0.0271(16) -0.0020(13) -0.0093(13) 0.0010(12)
F1 0.0564(14) 0.0702(15) 0.0631(15) 0.0121(12) -0.0195(12) 0.0279(12)
F2 0.0823(17) 0.0967(18) 0.0366(12) -0.0204(12) -0.0204(12) -0.0179(14)
F3 0.0244(9) 0.0574(12) 0.0610(13) -0.0063(10) -0.0004(9) 0.0007(8)
F4 0.0373(11) 0.0486(12) 0.0828(16) -0.0077(11) -0.0148(11) -0.0144(9)
B2 0.0199(17) 0.035(2) 0.0259(18) 0.0025(16) -0.0086(14) -0.0075(15)
F5 0.0286(13) 0.0523(18) 0.0472(14) 0.0037(14) -0.0212(11) -0.0056(11)
F6 0.0411(18) 0.0699(18) 0.0265(13) -0.0128(12) -0.0060(12) -0.0136(16)
F7 0.0415(13) 0.0491(15) 0.0651(17) -0.0206(13) -0.0224(12) 0.0063(11)
F8 0.0318(13) 0.0499(15) 0.0665(18) 0.0321(14) -0.0220(12) -0.0210(11)
B2' 0.032(7) 0.050(8) 0.042(7) 0.006(6) -0.012(6) -0.008(6)
F5' 0.029(7) 0.067(12) 0.087(11) -0.003(10) -0.026(7) -0.013(6)
F6' 0.058(10) 0.117(12) 0.036(7) 0.012(8) -0.016(7) -0.071(9)
F7' 0.044(7) 0.086(9) 0.057(7) -0.009(6) -0.014(6) 0.006(6)
F8' 0.049(9) 0.088(8) 0.049(9) -0.012(6) -0.003(7) -0.041(8)
B3 0.0218(15) 0.0359(17) 0.0267(16) -0.0051(13) -0.0028(12) -0.0063(13)
F9 0.0285(9) 0.0446(10) 0.0524(12) -0.0074(9) -0.0136(8) -0.0086(8)
F10 0.0207(9) 0.0482(11) 0.0587(13) -0.0045(9) -0.0040(8) 0.0008(8)
F11 0.0411(11) 0.0339(10) 0.0589(13) -0.0001(9) 0.0103(9) 0.0021(8)
F12 0.0751(16) 0.0997(19) 0.0291(11) -0.0191(12) -0.0115(11) -0.0066(14)
B4 0.031(3) 0.042(3) 0.021(3) -0.006(2) -0.004(2) 0.004(2)
F13 0.030(2) 0.094(4) 0.084(4) -0.032(3) -0.009(3) -0.013(3)
F14 0.065(3) 0.063(3) 0.043(2) -0.0298(19) 0.0030(19) -0.026(2)
F15 0.0360(16) 0.062(2) 0.058(2) -0.0323(17) 0.0007(14) -0.0022(14)
F16 0.108(4) 0.137(5) 0.096(4) 0.075(4) -0.029(4) 0.030(3)
B4' 0.025(6) 0.050(5) 0.021(4) -0.011(4) -0.007(4) 0.006(3)
F13' 0.045(6) 0.075(5) 0.040(5) 0.016(4) -0.030(5) -0.021(5)
F14' 0.036(4) 0.065(6) 0.059(5) 0.025(4) -0.030(4) -0.018(3)
F15' 0.163(9) 0.111(8) 0.013(3) 0.006(4) -0.007(4) -0.064(6)
F16' 0.077(5) 0.107(5) 0.172(7) -0.089(5) -0.061(5) 0.054(4)
C105 0.076(3) 0.040(2) 0.059(3) 0.0036(18) -0.007(2) -0.0007(19)
Cl1 0.0496(5) 0.0575(6) 0.0652(7) -0.0026(5) 0.0051(5) 0.0064(4)
Cl2 0.0489(6) 0.0580(6) 0.1245(11) 0.0013(7) -0.0017(6) 0.0072(5)
C106 0.060(3) 0.050(3) 0.130(5) 0.024(3) 0.001(3) 0.001(2)
Cl3 0.0653(8) 0.0958(10) 0.1716(16) 0.0134(10) -0.0576(10) 0.0057(7)
Cl4 0.1157(12) 0.0661(8) 0.1597(16) 0.0265(9) -0.0493(11) -0.0301(8)
C10A 0.043(3) 0.069(3) 0.067(3) 0.015(3) 0.013(3) 0.013(2)
Cl5 0.0343(8) 0.184(2) 0.0935(13) 0.0374(13) -0.0249(8) 0.0031(10)
Cl6 0.0941(15) 0.0897(14) 0.130(2) -0.0198(13) 0.0097(14) 0.0125(11)
C10B 0.060(8) 0.104(9) 0.111(8) -0.013(5) 0.031(7) -0.009(8)
Cl5' 0.062(4) 0.135(6) 0.185(7) -0.036(5) -0.050(4) 0.025(4)
Cl6' 0.054(3) 0.191(8) 0.143(6) 0.005(5) -0.014(4) -0.008(4)

loop_
_atom_type_symbol
_atom_type_description
_atom_type_scat_dispersion_real
_atom_type_scat_dispersion_imag
_atom_type_scat_source
C C 0.0033 0.0016 'International Tables Vol C Tables 4.2.6.8 and 6.1.1.4'
H H 0.0000 0.0000 'International Tables Vol C Tables 4.2.6.8 and 6.1.1.4'
B B 0.0013 0.0007 'International Tables Vol C Tables 4.2.6.8 and 6.1.1.4'
F F 0.0171 0.0103 'International Tables Vol C Tables 4.2.6.8 and 6.1.1.4'
P P 0.1023 0.0942 'International Tables Vol C Tables 4.2.6.8 and 6.1.1.4'
Fe Fe 0.3463 0.8444 'International Tables Vol C Tables 4.2.6.8 and 6.1.1.4'
Pd Pd -0.9988 1.0072 'International Tables Vol C Tables 4.2.6.8 and 6.1.1.4'
Cl Cl 0.1484 0.1585 'International Tables Vol C Tables 4.2.6.8 and 6.1.1.4'

loop_
_geom_angle_atom_site_label_1
_geom_angle_atom_site_label_2
_geom_angle_atom_site_label_3
_geom_angle
C9 Fe1 C10 40.10(10)
C9 Fe1 C5 132.34(10)
C10 Fe1 C5 114.75(10)
C9 Fe1 C3 92.16(11)
C10 Fe1 C3 120.71(10)
C5 Fe1 C3 66.87(11)
C9 Fe1 C4 97.17(11)
C10 Fe1 C4 101.02(10)
C5 Fe1 C4 39.48(10)
C3 Fe1 C4 40.02(12)
C9 Fe1 C8 39.92(10)
C10 Fe1 C8 67.15(10)
C5 Fe1 C8 165.96(10)
C3 Fe1 C8 99.86(11)
C4 Fe1 C8 127.01(11)
C9 Fe1 C2 122.20(10)
C10 Fe1 C2 159.58(10)
C5 Fe1 C2 67.62(11)
C3 Fe1 C2 39.83(10)
C4 Fe1 C2 67.34(11)
C8 Fe1 C2 105.55(11)
C9 Fe1 C7 67.23(10)
C10 Fe1 C7 67.82(10)
C5 Fe1 C7 154.54(10)
C3 Fe1 C7 135.58(11)
C4 Fe1 C7 164.38(10)
C8 Fe1 C7 39.47(10)
C2 Fe1 C7 119.55(11)
C9 Fe1 C1 158.45(10)
C10 Fe1 C1 152.87(10)
C5 Fe1 C1 40.58(9)
C3 Fe1 C1 66.29(10)
C4 Fe1 C1 66.81(10)
C8 Fe1 C1 139.79(10)
C2 Fe1 C1 39.49(9)
C7 Fe1 C1 127.97(10)
C9 Fe1 C6 66.68(10)
C10 Fe1 C6 39.84(9)
C5 Fe1 C6 124.70(10)
C3 Fe1 C6 158.59(10)
C4 Fe1 C6 135.52(11)
C8 Fe1 C6 66.38(10)
C2 Fe1 C6 156.66(10)
C7 Fe1 C6 40.28(9)
C1 Fe1 C6 134.84(9)
C9 Fe1 Pd1 133.63(7)
C10 Fe1 Pd1 98.95(7)
C5 Fe1 Pd1 76.37(7)
C3 Fe1 Pd1 134.04(8)
C4 Fe1 Pd1 115.31(8)
C8 Fe1 Pd1 117.51(8)
C2 Fe1 Pd1 101.24(7)
C7 Fe1 Pd1 78.22(7)
C1 Fe1 Pd1 67.89(6)
C6 Fe1 Pd1 66.96(6)
P3 Pd1 P2 102.50(2)
P3 Pd1 P1 98.43(2)
P2 Pd1 P1 159.05(2)
P3 Pd1 Fe1 177.056(18)
P2 Pd1 Fe1 80.359(18)
P1 Pd1 Fe1 78.722(17)
C1 P1 C16 107.55(11)
C1 P1 C22 109.01(11)
C16 P1 C22 108.21(11)
C1 P1 Pd1 88.32(8)
C16 P1 Pd1 118.45(8)
C22 P1 Pd1 122.11(8)
C6 P2 C34 105.46(11)
C6 P2 C28 109.56(11)
C34 P2 C28 109.24(12)
C6 P2 Pd1 87.47(8)
C34 P2 Pd1 117.90(8)
C28 P2 Pd1 123.01(9)
C52 P3 C40 108.84(12)
C52 P3 C46 103.56(11)
C40 P3 C46 107.39(12)
C52 P3 Pd1 113.04(8)
C40 P3 Pd1 107.22(8)
C46 P3 Pd1 116.49(8)
C2 C1 C5 107.6(2)
C2 C1 P1 127.02(19)
C5 C1 P1 124.08(19)
C2 C1 Fe1 69.44(14)
C5 C1 Fe1 68.40(13)
P1 C1 Fe1 117.47(12)
C3 C2 C1 107.5(2)
C3 C2 Fe1 69.44(15)
C1 C2 Fe1 71.07(14)
C3 C2 H2A 126.2
C1 C2 H2A 126.2
Fe1 C2 H2A 126.2
C2 C3 C4 109.0(2)
C2 C3 Fe1 70.73(14)
C4 C3 Fe1 70.26(15)
C2 C3 H3A 125.5
C4 C3 H3A 125.5
Fe1 C3 H3A 125.5
C5 C4 C3 108.0(2)
C5 C4 Fe1 70.11(15)
C3 C4 Fe1 69.72(16)
C5 C4 H4A 126.0
C3 C4 H4A 126.0
Fe1 C4 H4A 126.0
C4 C5 C1 107.8(2)
C4 C5 Fe1 70.41(15)
C1 C5 Fe1 71.02(14)
C4 C5 H5A 126.1
C1 C5 H5A 126.1
Fe1 C5 H5A 126.1
C10 C6 C7 107.6(2)
C10 C6 P2 125.44(19)
C7 C6 P2 125.89(19)
C10 C6 Fe1 68.25(13)
C7 C6 Fe1 68.99(13)
P2 C6 Fe1 119.13(12)
C8 C7 C6 106.9(2)
C8 C7 Fe1 69.74(15)
C6 C7 Fe1 70.73(14)
C8 C7 H7A 126.5
C6 C7 H7A 126.5
Fe1 C7 H7A 126.5
C7 C8 C9 109.1(2)
C7 C8 Fe1 70.79(15)
C9 C8 Fe1 69.28(14)
C7 C8 H8A 125.4
C9 C8 H8A 125.4
Fe1 C8 H8A 125.4
C8 C9 C10 108.4(2)
C8 C9 Fe1 70.80(14)
C10 C9 Fe1 70.28(14)
C8 C9 H9A 125.8
C10 C9 H9A 125.8
Fe1 C9 H9A 125.8
C9 C10 C6 107.8(2)
C9 C10 Fe1 69.62(14)
C6 C10 Fe1 71.91(13)
C9 C10 H10A 126.1
C6 C10 H10A 126.1
Fe1 C10 H10A 126.1
C12 C11 C16 119.9(2)
C12 C11 H11A 120.0
C16 C11 H11A 120.0
C11 C12 C13 120.5(3)
C11 C12 H12A 119.8
C13 C12 H12A 119.8
C14 C13 C12 120.1(2)
C14 C13 H13A 119.9
C12 C13 H13A 119.9
C13 C14 C15 120.1(3)
C13 C14 H14A 119.9
C15 C14 H14A 119.9
C14 C15 C16 119.9(2)
C14 C15 H15A 120.1
C16 C15 H15A 120.1
C11 C16 C15 119.5(2)
C11 C16 P1 121.68(19)
C15 C16 P1 118.81(18)
C18 C17 C22 120.2(3)
C18 C17 H17A 119.9
C22 C17 H17A 119.9
C19 C18 C17 120.0(3)
C19 C18 H18A 120.0
C17 C18 H18A 120.0
C18 C19 C20 120.4(3)
C18 C19 H19A 119.8
C20 C19 H19A 119.8
C21 C20 C19 120.1(3)
C21 C20 H20A 119.9
C19 C20 H20A 119.9
C20 C21 C22 119.8(3)
C20 C21 H21A 120.1
C22 C21 H21A 120.1
C17 C22 C21 119.5(2)
C17 C22 P1 121.62(19)
C21 C22 P1 118.42(19)
C28 C23 C24 120.4(3)
C28 C23 H23A 119.8
C24 C23 H23A 119.8
C25 C24 C23 120.1(3)
C25 C24 H24A 120.0
C23 C24 H24A 120.0
C26 C25 C24 119.8(3)
C26 C25 H25A 120.1
C24 C25 H25A 120.1
C25 C26 C27 120.9(3)
C25 C26 H26A 119.5
C27 C26 H26A 119.5
C26 C27 C28 119.2(3)
C26 C27 H27A 120.4
C28 C27 H27A 120.4
C23 C28 C27 119.6(2)
C23 C28 P2 119.6(2)
C27 C28 P2 120.6(2)
C30 C29 C34 120.0(3)
C30 C29 H29A 120.0
C34 C29 H29A 120.0
C31 C30 C29 120.1(3)
C31 C30 H30A 119.9
C29 C30 H30A 119.9
C30 C31 C32 120.5(3)
C30 C31 H31A 119.8
C32 C31 H31A 119.8
C31 C32 C33 119.7(3)
C31 C32 H32A 120.2
C33 C32 H32A 120.2
C32 C33 C34 120.3(2)
C32 C33 H33A 119.8
C34 C33 H33A 119.8
C33 C34 C29 119.5(2)
C33 C34 P2 118.48(18)
C29 C34 P2 121.9(2)
C36 C35 C40 120.0(3)
C36 C35 H35A 120.0
C40 C35 H35A 120.0
C37 C36 C35 120.8(3)
C37 C36 H36A 119.6
C35 C36 H36A 119.6
C36 C37 C38 120.2(3)
C36 C37 H37A 119.9
C38 C37 H37A 119.9
C39 C38 C37 119.6(3)
C39 C38 H38A 120.2
C37 C38 H38A 120.2
C38 C39 C40 120.5(3)
C38 C39 H39A 119.8
C40 C39 H39A 119.8
C35 C40 C39 118.9(2)
C35 C40 P3 123.2(2)
C39 C40 P3 117.56(19)
C46 C41 C42 119.9(3)
C46 C41 H41A 120.1
C42 C41 H41A 120.1
C43 C42 C41 120.2(3)
C43 C42 H42A 119.9
C41 C42 H42A 119.9
C42 C43 C44 120.2(3)
C42 C43 H43A 119.9
C44 C43 H43A 119.9
C45 C44 C43 120.1(3)
C45 C44 H44A 120.0
C43 C44 H44A 120.0
C44 C45 C46 119.9(3)
C44 C45 H45A 120.1
C46 C45 H45A 120.1
C41 C46 C45 119.8(2)
C41 C46 P3 123.2(2)
C45 C46 P3 117.0(2)
C52 C47 C48 120.4(2)
C52 C47 H47A 119.8
C48 C47 H47A 119.8
C49 C48 C47 119.6(3)
C49 C48 H48A 120.2
C47 C48 H48A 120.2
C48 C49 C50 120.4(3)
C48 C49 H49A 119.8
C50 C49 H49A 119.8
C51 C50 C49 120.3(3)
C51 C50 H50A 119.8
C49 C50 H50A 119.8
C50 C51 C52 120.0(2)
C50 C51 H51A 120.0
C52 C51 H51A 120.0
C47 C52 C51 119.2(2)
C47 C52 P3 119.71(18)
C51 C52 P3 121.01(19)
C59 Fe2 C55 140.91(11)
C59 Fe2 C60 39.88(11)
C55 Fe2 C60 103.16(11)
C59 Fe2 C61 67.47(10)
C55 Fe2 C61 91.22(10)
C60 Fe2 C61 40.03(11)
C59 Fe2 C62 68.28(10)
C55 Fe2 C62 116.07(10)
C60 Fe2 C62 67.57(11)
C61 Fe2 C62 40.03(10)
C59 Fe2 C54 119.71(11)
C55 Fe2 C54 39.97(10)
C60 Fe2 C54 101.11(11)
C61 Fe2 C54 115.55(10)
C62 Fe2 C54 152.65(10)
C59 Fe2 C57 147.56(11)
C55 Fe2 C57 66.85(10)
C60 Fe2 C57 168.57(11)
C61 Fe2 C57 141.39(11)
C62 Fe2 C57 121.12(10)
C54 Fe2 C57 67.76(10)
C59 Fe2 C53 122.60(10)
C55 Fe2 C53 66.98(10)
C60 Fe2 C53 131.46(11)
C61 Fe2 C53 155.44(10)
C62 Fe2 C53 160.70(10)
C54 Fe2 C53 40.09(10)
C57 Fe2 C53 40.69(10)
C59 Fe2 C56 170.05(10)
C55 Fe2 C56 39.90(11)
C60 Fe2 C56 135.02(11)
C61 Fe2 C56 103.59(11)
C62 Fe2 C56 102.15(10)
C54 Fe2 C56 67.47(11)
C57 Fe2 C56 39.58(10)
C53 Fe2 C56 67.36(10)
C59 Fe2 C58 40.93(10)
C55 Fe2 C58 155.87(10)
C60 Fe2 C58 67.38(10)
C61 Fe2 C58 67.06(10)
C62 Fe2 C58 40.09(9)
C54 Fe2 C58 159.71(10)
C57 Fe2 C58 124.01(10)
C53 Fe2 C58 136.30(10)
C56 Fe2 C58 132.60(11)
C59 Fe2 Pd2 75.51(8)
C55 Fe2 Pd2 133.90(7)
C60 Fe2 Pd2 114.72(8)
C61 Fe2 Pd2 134.76(7)
C62 Fe2 Pd2 102.49(7)
C54 Fe2 Pd2 104.84(7)
C57 Fe2 Pd2 72.13(7)
C53 Fe2 Pd2 68.40(7)
C56 Fe2 Pd2 110.25(8)
C58 Fe2 Pd2 68.00(7)
P5 Pd2 P6 101.41(2)
P5 Pd2 P4 154.53(2)
P6 Pd2 P4 103.70(2)
P5 Pd2 Fe2 77.943(19)
P6 Pd2 Fe2 179.30(2)
P4 Pd2 Fe2 76.928(18)
C53 P4 C68 108.50(12)
C53 P4 C74 106.76(12)
C68 P4 C74 106.19(11)
C53 P4 Pd2 87.76(8)
C68 P4 Pd2 116.80(8)
C74 P4 Pd2 127.24(8)
C58 P5 C86 104.68(12)
C58 P5 C80 108.60(13)
C86 P5 C80 110.50(14)
C58 P5 Pd2 88.58(8)
C86 P5 Pd2 118.56(9)
C80 P5 Pd2 121.38(10)
C92 P6 C98 106.68(13)
C92 P6 C104 106.67(14)
C98 P6 C104 101.64(13)
C92 P6 Pd2 110.79(9)
C98 P6 Pd2 114.54(9)
C104 P6 Pd2 115.68(9)
C54 C53 C57 107.6(2)
C54 C53 P4 129.8(2)
C57 C53 P4 121.26(19)
C54 C53 Fe2 69.79(14)
C57 C53 Fe2 69.61(13)
P4 C53 Fe2 115.51(12)
C55 C54 C53 107.4(2)
C55 C54 Fe2 69.87(14)
C53 C54 Fe2 70.11(14)
C55 C54 H54A 126.3
C53 C54 H54A 126.3
Fe2 C54 H54A 126.3
C56 C55 C54 109.1(2)
C56 C55 Fe2 70.44(14)
C54 C55 Fe2 70.16(14)
C56 C55 H55A 125.5
C54 C55 H55A 125.5
Fe2 C55 H55A 125.5
C57 C56 C55 108.0(2)
C57 C56 Fe2 70.09(14)
C55 C56 Fe2 69.67(15)
C57 C56 H56A 126.0
C55 C56 H56A 126.0
Fe2 C56 H56A 126.0
C56 C57 C53 107.9(2)
C56 C57 Fe2 70.33(14)
C53 C57 Fe2 69.70(13)
C56 C57 H57A 126.1
C53 C57 H57A 126.1
Fe2 C57 H57A 126.1
C62 C58 C59 107.4(2)
C62 C58 P5 126.08(19)
C59 C58 P5 124.76(19)
C62 C58 Fe2 69.27(14)
C59 C58 Fe2 68.42(14)
P5 C58 Fe2 115.59(12)
C60 C59 C58 107.5(2)
C60 C59 Fe2 70.33(15)
C58 C59 Fe2 70.65(14)
C60 C59 H59A 126.2
C58 C59 H59A 126.2
Fe2 C59 H59A 126.2
C59 C60 C61 108.6(2)
C59 C60 Fe2 69.79(15)
C61 C60 Fe2 70.01(14)
C59 C60 H60A 125.7
C61 C60 H60A 125.7
Fe2 C60 H60A 125.7
C60 C61 C62 108.7(2)
C60 C61 Fe2 69.96(14)
C62 C61 Fe2 70.15(14)
C60 C61 H61A 125.6
C62 C61 H61A 125.6
Fe2 C61 H61A 125.6
C61 C62 C58 107.7(2)
C61 C62 Fe2 69.82(14)
C58 C62 Fe2 70.64(14)
C61 C62 H62A 126.1
C58 C62 H62A 126.1
Fe2 C62 H62A 126.1
C64 C63 C68 119.5(3)
C64 C63 H63A 120.3
C68 C63 H63A 120.3
C65 C64 C63 120.6(3)
C65 C64 H64A 119.7
C63 C64 H64A 119.7
C66 C65 C64 120.2(3)
C66 C65 H65A 119.9
C64 C65 H65A 119.9
C65 C66 C67 119.9(3)
C65 C66 H66A 120.0
C67 C66 H66A 120.0
C68 C67 C66 120.2(3)
C68 C67 H67A 119.9
C66 C67 H67A 119.9
C67 C68 C63 119.6(2)
C67 C68 P4 120.67(19)
C63 C68 P4 119.7(2)
C74 C69 C70 119.9(3)
C74 C69 H69A 120.1
C70 C69 H69A 120.1
C71 C70 C69 119.6(3)
C71 C70 H70A 120.2
C69 C70 H70A 120.2
C72 C71 C70 120.8(3)
C72 C71 H71A 119.6
C70 C71 H71A 119.6
C71 C72 C73 120.2(3)
C71 C72 H72A 119.9
C73 C72 H72A 119.9
C72 C73 C74 119.4(3)
C72 C73 H73A 120.3
C74 C73 H73A 120.3
C69 C74 C73 120.2(2)
C69 C74 P4 121.2(2)
C73 C74 P4 118.6(2)
C80 C75 C76 119.5(4)
C80 C75 H75A 120.2
C76 C75 H75A 120.2
C77 C76 C75 121.3(5)
C77 C76 H76A 119.4
C75 C76 H76A 119.4
C76 C77 C78 119.9(4)
C76 C77 H77A 120.0
C78 C77 H77A 120.0
C77 C78 C79 121.3(4)
C77 C78 H78A 119.4
C79 C78 H78A 119.4
C80 C79 C78 118.0(4)
C80 C79 H79A 121.0
C78 C79 H79A 121.0
C75 C80 C79 119.9(3)
C75 C80 P5 118.6(2)
C79 C80 P5 121.4(3)
C82 C81 C86 119.7(3)
C82 C81 H81A 120.1
C86 C81 H81A 120.1
C83 C82 C81 119.8(3)
C83 C82 H82A 120.1
C81 C82 H82A 120.1
C84 C83 C82 121.4(3)
C84 C83 H83A 119.3
C82 C83 H83A 119.3
C83 C84 C85 119.3(3)
C83 C84 H84A 120.3
C85 C84 H84A 120.4
C86 C85 C84 120.2(3)
C86 C85 H85A 119.9
C84 C85 H85A 119.9
C85 C86 C81 119.5(3)
C85 C86 P5 119.4(2)
C81 C86 P5 120.8(2)
C88 C87 C92 119.9(3)
C88 C87 H87A 120.1
C92 C87 H87A 120.1
C89 C88 C87 120.7(3)
C89 C88 H88A 119.7
C87 C88 H88A 119.7
C90 C89 C88 120.0(3)
C90 C89 H89A 120.0
C88 C89 H89A 120.0
C89 C90 C91 120.2(3)
C89 C90 H90A 119.9
C91 C90 H90A 119.9
C90 C91 C92 120.6(3)
C90 C91 H91A 119.7
C92 C91 H91A 119.7
C87 C92 C91 118.6(3)
C87 C92 P6 121.4(2)
C91 C92 P6 119.8(2)
C98 C93 C94 120.5(3)
C98 C93 H93A 119.8
C94 C93 H93A 119.8
C95 C94 C93 120.0(3)
C95 C94 H94A 120.0
C93 C94 H94A 120.0
C94 C95 C96 120.1(3)
C94 C95 H95A 120.0
C96 C95 H95A 120.0
C97 C96 C95 120.6(3)
C97 C96 H96A 119.7
C95 C96 H96A 119.7
C96 C97 C98 119.6(3)
C96 C97 H97A 120.2
C98 C97 H97A 120.2
C93 C98 C97 119.3(3)
C93 C98 P6 121.1(2)
C97 C98 P6 119.6(2)
C100 C99 C104 119.9(4)
C100 C99 H99A 120.0
C104 C99 H99A 120.0
C99 C100 C101 120.1(4)
C99 C100 H10B 120.0
C101 C100 H10B 120.0
C102 C101 C100 119.9(4)
C102 C101 H10C 120.1
C100 C101 H10C 120.1
C101 C102 C103 121.2(4)
C101 C102 H10D 119.4
C103 C102 H10D 119.4
C102 C103 C104 119.1(4)
C102 C103 H10E 120.4
C104 C103 H10E 120.4
C99 C104 C103 119.8(3)
C99 C104 P6 116.2(2)
C103 C104 P6 124.0(3)
F2 B1 F3 110.4(3)
F2 B1 F1 109.6(3)
F3 B1 F1 109.6(3)
F2 B1 F4 110.2(3)
F3 B1 F4 109.2(3)
F1 B1 F4 107.7(3)
F7 B2 F6 108.9(3)
F7 B2 F8 110.2(3)
F6 B2 F8 107.1(4)
F7 B2 F5 109.7(3)
F6 B2 F5 111.2(3)
F8 B2 F5 109.6(3)
F7' B2' F8' 111.1(17)
F7' B2' F5' 113.8(17)
F8' B2' F5' 109.4(17)
F7' B2' F6' 108(2)
F8' B2' F6' 108.3(19)
F5' B2' F6' 106.4(19)
F12 B3 F10 111.1(3)
F12 B3 F11 111.1(3)
F10 B3 F11 110.1(2)
F12 B3 F9 108.1(2)
F10 B3 F9 108.0(2)
F11 B3 F9 108.3(3)
F16 B4 F14 110.1(7)
F16 B4 F15 112.4(6)
F14 B4 F15 107.9(6)
F16 B4 F13 106.9(7)
F14 B4 F13 111.0(7)
F15 B4 F13 108.6(7)
F16' B4' F14' 106.6(11)
F16' B4' F15' 110.7(12)
F14' B4' F15' 110.9(13)
F16' B4' F13' 107.4(13)
F14' B4' F13' 108.1(13)
F15' B4' F13' 112.9(13)
Cl1 C105 Cl2 112.7(2)
Cl1 C105 H10F 109.0
Cl2 C105 H10F 109.0
Cl1 C105 H10G 109.0
Cl2 C105 H10G 109.0
H10F C105 H10G 107.8
Cl4 C106 Cl3 112.2(2)
Cl4 C106 H10H 109.2
Cl3 C106 H10H 109.2
Cl4 C106 H10I 109.2
Cl3 C106 H10I 109.2
H10H C106 H10I 107.9
Cl5 C10A Cl6 113.8(3)
Cl5 C10A H10J 108.8
Cl6 C10A H10J 108.8
Cl5 C10A H10K 108.8
Cl6 C10A H10K 108.8
H10J C10A H10K 107.7
Cl6' C10B Cl5' 103.3(11)
Cl6' C10B H10L 111.1
Cl5' C10B H10L 111.1
Cl6' C10B H10M 111.1
Cl5' C10B H10M 111.1
H10L C10B H10M 109.1

loop_
_geom_bond_atom_site_label_1
_geom_bond_atom_site_label_2
_geom_bond_distance
Fe1 C9 2.059(2)
Fe1 C10 2.068(2)
Fe1 C5 2.072(3)
Fe1 C3 2.069(3)
Fe1 C4 2.076(3)
Fe1 C8 2.079(3)
Fe1 C2 2.085(2)
Fe1 C7 2.093(3)
Fe1 C1 2.107(2)
Fe1 C6 2.117(2)
Fe1 Pd1 2.8979(4)
Pd1 P3 2.2688(6)
Pd1 P2 2.2843(6)
Pd1 P1 2.3020(6)
P1 C1 1.784(2)
P1 C16 1.801(2)
P1 C22 1.802(2)
P2 C6 1.794(2)
P2 C34 1.799(2)
P2 C28 1.816(2)
P3 C52 1.805(2)
P3 C40 1.809(3)
P3 C46 1.818(2)
C1 C2 1.416(3)
C1 C5 1.449(3)
C2 C3 1.415(4)
C2 H2A 1.0000
C3 C4 1.418(4)
C3 H3A 1.0000
C4 C5 1.401(4)
C4 H4A 1.0000
C5 H5A 1.0000
C6 C10 1.427(3)
C6 C7 1.450(3)
C7 C8 1.409(4)
C7 H7A 1.0000
C8 C9 1.413(4)
C8 H8A 1.0000
C9 C10 1.415(3)
C9 H9A 1.0000
C10 H10A 1.0000
C11 C12 1.381(4)
C11 C16 1.396(3)
C11 H11A 0.9500
C12 C13 1.384(4)
C12 H12A 0.9500
C13 C14 1.383(4)
C13 H13A 0.9500
C14 C15 1.388(4)
C14 H14A 0.9500
C15 C16 1.400(3)
C15 H15A 0.9500
C17 C18 1.382(4)
C17 C22 1.388(3)
C17 H17A 0.9500
C18 C19 1.380(4)
C18 H18A 0.9500
C19 C20 1.382(4)
C19 H19A 0.9500
C20 C21 1.381(4)
C20 H20A 0.9500
C21 C22 1.400(3)
C21 H21A 0.9500
C23 C28 1.379(4)
C23 C24 1.385(4)
C23 H23A 0.9500
C24 C25 1.377(4)
C24 H24A 0.9500
C25 C26 1.368(5)
C25 H25A 0.9500
C26 C27 1.390(4)
C26 H26A 0.9500
C27 C28 1.392(4)
C27 H27A 0.9500
C29 C30 1.384(4)
C29 C34 1.395(3)
C29 H29A 0.9500
C30 C31 1.386(4)
C30 H30A 0.9500
C31 C32 1.380(4)
C31 H31A 0.9500
C32 C33 1.390(4)
C32 H32A 0.9500
C33 C34 1.392(3)
C33 H33A 0.9500
C35 C36 1.379(4)
C35 C40 1.398(4)
C35 H35A 0.9500
C36 C37 1.376(4)
C36 H36A 0.9500
C37 C38 1.394(4)
C37 H37A 0.9500
C38 C39 1.382(4)
C38 H38A 0.9500
C39 C40 1.406(4)
C39 H39A 0.9500
C41 C46 1.391(4)
C41 C42 1.394(4)
C41 H41A 0.9500
C42 C43 1.377(5)
C42 H42A 0.9500
C43 C44 1.389(5)
C43 H43A 0.9500
C44 C45 1.390(4)
C44 H44A 0.9500
C45 C46 1.395(4)
C45 H45A 0.9500
C47 C52 1.388(3)
C47 C48 1.392(4)
C47 H47A 0.9500
C48 C49 1.382(4)
C48 H48A 0.9500
C49 C50 1.382(4)
C49 H49A 0.9500
C50 C51 1.378(4)
C50 H50A 0.9500
C51 C52 1.402(3)
C51 H51A 0.9500
Fe2 C59 2.058(2)
Fe2 C55 2.068(2)
Fe2 C60 2.065(3)
Fe2 C61 2.066(2)
Fe2 C62 2.070(2)
Fe2 C54 2.072(2)
Fe2 C57 2.075(2)
Fe2 C53 2.077(2)
Fe2 C56 2.079(2)
Fe2 C58 2.089(2)
Fe2 Pd2 2.8890(4)
Pd2 P5 2.2786(7)
Pd2 P6 2.2878(7)
Pd2 P4 2.3189(6)
P4 C53 1.785(3)
P4 C68 1.797(3)
P4 C74 1.802(2)
P5 C58 1.789(3)
P5 C86 1.796(3)
P5 C80 1.812(3)
P6 C92 1.811(3)
P6 C98 1.817(3)
P6 C104 1.818(3)
C53 C54 1.422(3)
C53 C57 1.443(3)
C54 C55 1.415(4)
C54 H54A 1.0000
C55 C56 1.415(4)
C55 H55A 1.0000
C56 C57 1.406(4)
C56 H56A 1.0000
C57 H57A 1.0000
C58 C62 1.426(3)
C58 C59 1.450(4)
C59 C60 1.407(4)
C59 H59A 1.0000
C60 C61 1.414(4)
C60 H60A 1.0000
C61 C62 1.416(4)
C61 H61A 1.0000
C62 H62A 1.0000
C63 C64 1.390(4)
C63 C68 1.392(4)
C63 H63A 0.9500
C64 C65 1.375(4)
C64 H64A 0.9500
C65 C66 1.374(4)
C65 H65A 0.9500
C66 C67 1.392(4)
C66 H66A 0.9500
C67 C68 1.384(4)
C67 H67A 0.9500
C69 C74 1.380(4)
C69 C70 1.396(4)
C69 H69A 0.9500
C70 C71 1.382(4)
C70 H70A 0.9500
C71 C72 1.375(5)
C71 H71A 0.9500
C72 C73 1.387(4)
C72 H72A 0.9500
C73 C74 1.400(4)
C73 H73A 0.9500
C75 C80 1.389(5)
C75 C76 1.385(4)
C75 H75A 0.9500
C76 C77 1.346(8)
C76 H76A 0.9500
C77 C78 1.365(8)
C77 H77A 0.9500
C78 C79 1.406(5)
C78 H78A 0.9500
C79 C80 1.392(5)
C79 H79A 0.9500
C81 C82 1.384(5)
C81 C86 1.402(4)
C81 H81A 0.9500
C82 C83 1.380(5)
C82 H82A 0.9500
C83 C84 1.373(5)
C83 H83A 0.9500
C84 C85 1.394(4)
C84 H84A 0.9500
C85 C86 1.391(4)
C85 H85A 0.9500
C87 C88 1.387(4)
C87 C92 1.397(4)
C87 H87A 0.9500
C88 C89 1.379(5)
C88 H88A 0.9500
C89 C90 1.374(5)
C89 H89A 0.9500
C90 C91 1.381(4)
C90 H90A 0.9500
C91 C92 1.399(4)
C91 H91A 0.9500
C93 C98 1.380(4)
C93 C94 1.390(4)
C93 H93A 0.9500
C94 C95 1.374(5)
C94 H94A 0.9500
C95 C96 1.379(5)
C95 H95A 0.9500
C96 C97 1.380(5)
C96 H96A 0.9500
C97 C98 1.402(4)
C97 H97A 0.9500
C99 C100 1.390(5)
C99 C104 1.395(5)
C99 H99A 0.9500
C100 C101 1.388(7)
C100 H10B 0.9500
C101 C102 1.370(7)
C101 H10C 0.9500
C102 C103 1.391(5)
C102 H10D 0.9500
C103 C104 1.398(4)
C103 H10E 0.9500
B1 F2 1.361(4)
B1 F3 1.368(4)
B1 F1 1.375(4)
B1 F4 1.383(4)
B2 F7 1.372(5)
B2 F6 1.384(5)
B2 F8 1.391(4)
B2 F5 1.388(4)
B2' F7' 1.375(18)
B2' F8' 1.386(17)
B2' F5' 1.381(17)
B2' F6' 1.396(17)
B3 F12 1.372(4)
B3 F10 1.385(4)
B3 F11 1.382(4)
B3 F9 1.398(3)
B4 F16 1.338(9)
B4 F14 1.357(8)
B4 F15 1.369(8)
B4 F13 1.389(8)
B4' F16' 1.343(13)
B4' F14' 1.351(13)
B4' F15' 1.346(15)
B4' F13' 1.381(14)
C105 Cl1 1.736(4)
C105 Cl2 1.743(4)
C105 H10F 0.9900
C105 H10G 0.9900
C106 Cl4 1.744(6)
C106 Cl3 1.783(6)
C106 H10H 0.9900
C106 H10I 0.9900
C10A Cl5 1.727(6)
C10A Cl6 1.797(6)
C10A H10J 0.9900
C10A H10K 0.9900
C10B Cl6' 1.774(17)
C10B Cl5' 1.805(17)
C10B H10L 0.9900
C10B H10M 0.9900
